data_1543809
loop_
_publ_author_name
'Khadem, Mohammadreza'
'Walsh, Joshua C.'
'Bodwell, Graham J.'
'Zhao, Yuming'

_publ_section_title
;
 A Macrocyclization of 1,8-Bis(dithiafulvenyl)pyrenes.
;
_journal_issue 10
_journal_name_full 'Organic letters'
_journal_page_first 2403
_journal_page_last 2406
_journal_paper_doi 10.1021/acs.orglett.6b00894
_journal_volume 18
_journal_year 2016
_chemical_formula_moiety 'C40 H42 O2 S8'
_chemical_formula_sum 'C40 H42 O2 S8'
_chemical_formula_weight 811.22
_space_group_crystal_system orthorhombic
_space_group_IT_number 60
_space_group_name_Hall '-P 2n 2ab'
_space_group_name_H-M_alt 'P b c n'
_symmetry_space_group_name_Hall '-P 2n 2ab'
_symmetry_space_group_name_H-M 'P b c n'
_atom_sites_solution_hydrogens geom
_audit_creation_date 2016-04-21
_audit_creation_method
;
Olex2 1.2
(compiled 2016.02.19 svn.r3266 for OlexSys, GUI svn.r5155)
;
_cell_angle_alpha 90
_cell_angle_beta 90
_cell_angle_gamma 90
_cell_formula_units_Z 4
_cell_length_a 4.4192(3)
_cell_length_b 33.029(2)
_cell_length_c 27.3541(19)
_cell_measurement_reflns_used 1486
_cell_measurement_temperature 293
_cell_measurement_theta_max 27.5
_cell_measurement_theta_min 1.4
_cell_volume 3992.7(5)
_computing_cell_refinement
;
CrystalClear-SM Expert 2.1 b42 (Rigaku, 2015)
;
_computing_data_collection
;
CrystalClear-SM Expert 2.1 b42 (Rigaku, 2015)
;
_computing_data_reduction
;
CrystalClear-SM Expert 2.1 b42 (Rigaku, 2015)
;
_computing_molecular_graphics 'Olex2 (Dolomanov et al., 2009)'
_computing_publication_material 'Olex2 (Dolomanov et al., 2009)'
_computing_structure_refinement 'ShelXL (Sheldrick, 2015)'
_computing_structure_solution 'olex2.solve (Bourhis et al., 2015)'
_diffrn_ambient_temperature 293
_diffrn_detector CCD
_diffrn_detector_area_resol_mean 28.5714
_diffrn_measured_fraction_theta_full 0.998
_diffrn_measured_fraction_theta_max 0.998
_diffrn_measurement_details
;
scan:
    Number of images: 360
               Slice: -70.0000 - 110.0000
         Image width: 0.5000
            Exp time: 15.0000
       Rotation axis: Omega
               Omega: 0.0000
                 Chi: 54.0000
                 Phi: 0.0000
                 XTD: 50.0000
              2theta: 20.0000
scan:
    Number of images: 360
               Slice: -70.0000 - 110.0000
         Image width: 0.5000
            Exp time: 15.0000
       Rotation axis: Omega
               Omega: 0.0000
                 Chi: 54.0000
                 Phi: 90.0000
                 XTD: 50.0000
              2theta: 20.0000
scan:
    Number of images: 360
               Slice: -70.0000 - 110.0000
         Image width: 0.5000
            Exp time: 15.0000
       Rotation axis: Omega
               Omega: 0.0000
                 Chi: 54.0000
                 Phi: 180.0000
                 XTD: 50.0000
              2theta: 20.0000
scan:
    Number of images: 360
               Slice: -70.0000 - 110.0000
         Image width: 0.5000
            Exp time: 15.0000
       Rotation axis: Omega
               Omega: 0.0000
                 Chi: 54.0000
                 Phi: 270.0000
                 XTD: 50.0000
              2theta: 20.0000
;
_diffrn_measurement_device
;
AFC8: Eulerian 3 circle
;
_diffrn_measurement_device_type
;
Rigaku Saturn70 (2x2 bin mode)
;
_diffrn_measurement_method 'profile data from \w-scans'
_diffrn_measurement_specimen_support Fiber
_diffrn_orient_matrix_type d*Trek
_diffrn_orient_matrix_UB_11 -0.216124
_diffrn_orient_matrix_UB_12 0.045940
_diffrn_orient_matrix_UB_13 -0.047638
_diffrn_orient_matrix_UB_21 -0.010525
_diffrn_orient_matrix_UB_22 -0.019243
_diffrn_orient_matrix_UB_23 0.029192
_diffrn_orient_matrix_UB_31 0.001555
_diffrn_orient_matrix_UB_32 0.024956
_diffrn_orient_matrix_UB_33 0.017012
_diffrn_radiation_monochromator 'Graphite Monochromator'
_diffrn_radiation_type MoK\a
_diffrn_radiation_wavelength 0.71075
_diffrn_reflns_av_R_equivalents 0.1499
_diffrn_reflns_av_unetI/netI 0.0734
_diffrn_reflns_Laue_measured_fraction_full 0.998
_diffrn_reflns_Laue_measured_fraction_max 0.998
_diffrn_reflns_limit_h_max 5
_diffrn_reflns_limit_h_min -5
_diffrn_reflns_limit_k_max 42
_diffrn_reflns_limit_k_min -42
_diffrn_reflns_limit_l_max 35
_diffrn_reflns_limit_l_min -35
_diffrn_reflns_number 53185
_diffrn_reflns_point_group_measured_fraction_full 0.998
_diffrn_reflns_point_group_measured_fraction_max 0.998
_diffrn_reflns_theta_full 25.242
_diffrn_reflns_theta_max 27.519
_diffrn_reflns_theta_min 2.882
_diffrn_source 'Sealed Tube'
_diffrn_source_current 40.0
_diffrn_source_power 2.0
_diffrn_source_voltage 50.0
_exptl_absorpt_coefficient_mu 0.482
_exptl_absorpt_correction_T_max 1.000
_exptl_absorpt_correction_T_min 0.808
_exptl_absorpt_correction_type multi-scan
_exptl_crystal_colour orange
_exptl_crystal_colour_lustre clear
_exptl_crystal_colour_modifier orangish
_exptl_crystal_density_diffrn 1.350
_exptl_crystal_description Platelet
_exptl_crystal_F_000 1704
_exptl_crystal_preparation Fiber
_exptl_crystal_size_max 0.2
_exptl_crystal_size_mid 0.2
_exptl_crystal_size_min 0.2
_refine_diff_density_max 0.717
_refine_diff_density_min -0.396
_refine_diff_density_rms 0.082
_refine_ls_extinction_method none
_refine_ls_goodness_of_fit_ref 1.012
_refine_ls_hydrogen_treatment constr
_refine_ls_matrix_type full
_refine_ls_number_parameters 229
_refine_ls_number_reflns 4603
_refine_ls_number_restraints 0
_refine_ls_restrained_S_all 1.012
_refine_ls_R_factor_all 0.1990
_refine_ls_R_factor_gt 0.0915
_refine_ls_shift/su_max 0.019
_refine_ls_shift/su_mean 0.001
_refine_ls_structure_factor_coef Fsqd
_refine_ls_weighting_details 'w=1/[\s^2^(Fo^2^)+(0.1743P)^2^] where P=(Fo^2^+2Fc^2^)/3'
_refine_ls_weighting_scheme calc
_refine_ls_wR_factor_gt 0.2437
_refine_ls_wR_factor_ref 0.3251
_reflns_Friedel_coverage 0.000
_reflns_number_gt 1849
_reflns_number_total 4603
_reflns_threshold_expression 'I > 2\s(I)'
_cod_data_source_file ol6b00894_si_003.cif
_cod_data_source_block jcwddtforange2_trans
_cod_depositor_comments
;
The following automatic conversions were performed:

'_exptl_absorpt_correction_type' value 'Multi-scan' changed to
'multi-scan' according to
/usr/data/users/saulius/crontab/automatic-downloads/current/ACS/lib/dictionaries/cif_core.dic
dictionary named 'cif_core.dic' version 2.4.2 from 2011-04-26.

Automatic conversion script
Id: cif_fix_values 4268 2015-11-12 08:31:59Z antanas 
;
_cod_database_code 1543809
_shelx_space_group_comment
;
The symmetry employed for this shelxl refinement is uniquely defined
by the following loop, which should always be used as a source of
symmetry information in preference to the above space-group names.
They are only intended as comments.
;
_olex2_refinement_description
;
1. Fixed Uiso
 At 1.2 times of:
  All C(H) groups, All C(H,H) groups
 At 1.5 times of:
  All C(H,H,H) groups
2.a Secondary CH2 refined with riding coordinates:
 C20(H20A,H20B), C24(H24A,H24B), C23(H23A,H23B)
2.b Aromatic/amide H refined with riding coordinates:
 C7(H7), C3(H3), C8(H8), C2(H2), C22(H22), C21(H21)
2.c Idealised Me refined as rotating group:
 C17(H17A,H17B,H17C), C15(H15A,H15B,H15C), C25(H25A,H25B,H25C)
;
_shelx_shelxl_version_number 2014/7
_olex2_exptl_crystal_mounting_method 'Gluded on glass fiber'
_olex2_submission_original_sample_id JCWDDTForange2
_olex2_submission_special_instructions 'No special instructions were received'

loop_
_space_group_symop_operation_xyz
'x, y, z'
'-x+1/2, -y+1/2, z+1/2'
'x+1/2, -y+1/2, -z'
'-x, y, -z+1/2'
'-x, -y, -z'
'x-1/2, y-1/2, -z-1/2'
'-x-1/2, y-1/2, z'
'x, -y, z-1/2'

loop_
_atom_site_label
_atom_site_type_symbol
_atom_site_fract_x
_atom_site_fract_y
_atom_site_fract_z
_atom_site_U_iso_or_equiv
_atom_site_adp_type
_atom_site_occupancy
_atom_site_site_symmetry_order
_atom_site_calc_flag
_atom_site_refinement_flags_posn
S13 S 0.6281(4) 0.44111(5) 0.44907(5) 0.0808(6) Uani 1 1 d .
S10 S 0.3255(4) 0.36560(5) 0.42636(6) 0.0844(6) Uani 1 1 d .
S14 S 0.4123(5) 0.33230(6) 0.52695(8) 0.1075(8) Uani 1 1 d .
S16 S 0.7554(6) 0.41533(7) 0.55273(7) 0.1222(9) Uani 1 1 d .
O19 O 0.8136(8) 0.59969(11) 0.29120(13) 0.0685(10) Uani 1 1 d .
C4 C 0.8113(12) 0.52700(15) 0.29163(18) 0.0574(13) Uani 1 1 d .
C5 C 0.9021(11) 0.49003(14) 0.27058(16) 0.0528(12) Uani 1 1 d .
C7 C 0.9092(12) 0.41665(16) 0.26979(18) 0.0625(14) Uani 1 1 d .
H7 H 0.8477 0.3920 0.2830 0.075 Uiso 1 1 calc R
C6 C 0.8089(12) 0.45330(15) 0.29192(17) 0.0560(13) Uani 1 1 d .
C9 C 0.4915(13) 0.40896(17) 0.4031(2) 0.0670(15) Uani 1 1 d .
C3 C 0.6249(13) 0.52640(17) 0.33208(19) 0.0642(15) Uani 1 1 d .
H3 H 0.5619 0.5507 0.3460 0.077 Uiso 1 1 calc R
C8 C 0.5117(13) 0.41634(16) 0.3551(2) 0.0671(15) Uani 1 1 d .
H8 H 0.4524 0.3957 0.3340 0.080 Uiso 1 1 calc R
C2 C 0.5331(13) 0.49099(17) 0.35160(19) 0.0667(15) Uani 1 1 d .
H2 H 0.4064 0.4915 0.3787 0.080 Uiso 1 1 calc R
C18 C 0.9104(12) 0.56413(15) 0.26993(18) 0.0602(14) Uani 1 1 d .
C20 C 1.0378(17) 0.61900(19) 0.3198(2) 0.091(2) Uani 1 1 d .
H20A H 1.2033 0.6275 0.2989 0.109 Uiso 1 1 calc R
H20B H 1.1174 0.6000 0.3436 0.109 Uiso 1 1 calc R
C12 C 0.6132(15) 0.40480(18) 0.49450(19) 0.0717(16) Uani 1 1 d .
C24 C 0.694(3) 0.7593(3) 0.3169(4) 0.154(4) Uani 1 1 d .
H24A H 0.5363 0.7501 0.2948 0.184 Uiso 1 1 calc R
H24B H 0.8704 0.7654 0.2972 0.184 Uiso 1 1 calc R
C1 C 0.6194(12) 0.45421(17) 0.33292(18) 0.0586(14) Uani 1 1 d .
C11 C 0.4807(16) 0.37060(19) 0.4848(2) 0.0761(17) Uani 1 1 d .
C22 C 0.862(2) 0.6878(2) 0.3198(4) 0.149(4) Uani 1 1 d .
H22 H 0.8812 0.6884 0.2859 0.178 Uiso 1 1 calc R
C23 C 0.769(2) 0.7261(2) 0.3488(4) 0.135(3) Uani 1 1 d .
H23A H 0.5962 0.7197 0.3693 0.162 Uiso 1 1 calc R
H23B H 0.9346 0.7341 0.3701 0.162 Uiso 1 1 calc R
C21 C 0.915(2) 0.6540(2) 0.3450(3) 0.123(3) Uani 1 1 d .
H21 H 0.8727 0.6528 0.3783 0.148 Uiso 1 1 calc R
C17 C 0.958(2) 0.4595(2) 0.5452(3) 0.115(3) Uani 1 1 d .
H17A H 1.1033 0.4560 0.5194 0.172 Uiso 1 1 calc GR
H17B H 1.0618 0.4659 0.5750 0.172 Uiso 1 1 calc GR
H17C H 0.8226 0.4811 0.5369 0.172 Uiso 1 1 calc GR
C15 C 0.635(2) 0.2929(2) 0.5028(4) 0.139(3) Uani 1 1 d .
H15A H 0.5737 0.2874 0.4698 0.208 Uiso 1 1 calc GR
H15B H 0.6093 0.2690 0.5222 0.208 Uiso 1 1 calc GR
H15C H 0.8442 0.3008 0.5031 0.208 Uiso 1 1 calc GR
C25 C 0.591(3) 0.7971(3) 0.3393(5) 0.204(6) Uani 1 1 d .
H25A H 0.5844 0.8180 0.3150 0.306 Uiso 1 1 calc GR
H25B H 0.7290 0.8048 0.3648 0.306 Uiso 1 1 calc GR
H25C H 0.3928 0.7933 0.3529 0.306 Uiso 1 1 calc GR

loop_
_atom_site_aniso_label
_atom_site_aniso_U_11
_atom_site_aniso_U_22
_atom_site_aniso_U_33
_atom_site_aniso_U_23
_atom_site_aniso_U_13
_atom_site_aniso_U_12
S13 0.1133(14) 0.0756(10) 0.0534(9) 0.0047(7) -0.0049(8) -0.0141(9)
S10 0.1034(14) 0.0817(11) 0.0680(10) 0.0050(8) 0.0041(9) -0.0242(9)
S14 0.1336(18) 0.1010(14) 0.0877(13) 0.0343(11) 0.0121(12) -0.0086(13)
S16 0.184(2) 0.1238(16) 0.0584(11) 0.0140(10) -0.0219(12) -0.0335(16)
O19 0.077(3) 0.066(2) 0.063(2) -0.0076(18) -0.0054(19) 0.007(2)
C4 0.069(3) 0.059(3) 0.044(3) 0.000(2) -0.008(3) 0.002(3)
C5 0.063(3) 0.055(3) 0.040(2) -0.001(2) -0.015(2) 0.005(2)
C7 0.076(4) 0.060(3) 0.052(3) 0.007(2) -0.007(3) -0.002(3)
C6 0.065(3) 0.058(3) 0.045(3) 0.000(2) -0.006(3) 0.002(3)
C9 0.071(4) 0.071(4) 0.059(3) 0.006(3) 0.004(3) -0.001(3)
C3 0.079(4) 0.064(3) 0.050(3) -0.005(3) 0.000(3) 0.005(3)
C8 0.081(4) 0.064(3) 0.056(3) 0.002(3) 0.004(3) -0.011(3)
C2 0.077(4) 0.079(4) 0.045(3) 0.007(3) 0.012(3) 0.004(3)
C18 0.071(4) 0.058(3) 0.051(3) -0.009(2) -0.011(2) 0.007(3)
C20 0.116(5) 0.076(4) 0.081(4) -0.017(3) -0.002(4) 0.002(4)
C12 0.091(4) 0.073(4) 0.051(3) 0.012(3) 0.001(3) -0.001(3)
C24 0.210(11) 0.090(6) 0.161(10) -0.009(6) -0.008(8) 0.013(6)
C1 0.061(3) 0.072(3) 0.043(3) 0.007(2) -0.005(2) 0.000(3)
C11 0.096(4) 0.078(4) 0.054(3) 0.016(3) 0.010(3) 0.001(4)
C22 0.210(10) 0.087(6) 0.149(9) 0.014(5) 0.075(8) 0.050(6)
C23 0.181(9) 0.088(6) 0.136(8) 0.016(5) 0.041(7) 0.026(6)
C21 0.169(9) 0.086(5) 0.115(7) -0.028(5) 0.037(6) -0.001(6)
C17 0.125(6) 0.143(7) 0.076(5) -0.020(4) -0.006(5) -0.015(6)
C15 0.141(7) 0.091(5) 0.184(10) 0.025(6) -0.005(7) -0.006(5)
C25 0.252(13) 0.077(6) 0.284(16) -0.039(8) -0.050(12) 0.051(7)

loop_
_atom_type_symbol
_atom_type_description
_atom_type_scat_dispersion_real
_atom_type_scat_dispersion_imag
_atom_type_scat_source
C C 0.0033 0.0016 'International Tables Vol C Tables 4.2.6.8 and 6.1.1.4'
H H 0.0000 0.0000 'International Tables Vol C Tables 4.2.6.8 and 6.1.1.4'
O O 0.0106 0.0060 'International Tables Vol C Tables 4.2.6.8 and 6.1.1.4'
S S 0.1246 0.1234 'International Tables Vol C Tables 4.2.6.8 and 6.1.1.4'

loop_
_geom_angle_atom_site_label_1
_geom_angle_atom_site_label_2
_geom_angle_atom_site_label_3
_geom_angle
_geom_angle_site_symmetry_1
_geom_angle_site_symmetry_3
C12 S13 C9 94.7(3) . .
C9 S10 C11 95.2(3) . .
C11 S14 C15 101.1(4) . .
C17 S16 C12 104.2(3) . .
C18 O19 C20 113.6(4) . .
C5 C4 C18 119.1(5) . .
C3 C4 C5 119.1(5) . .
C3 C4 C18 121.9(5) . .
C4 C5 C5 119.9(3) . 4_755
C6 C5 C4 119.6(5) . .
C6 C5 C5 120.5(3) . 4_755
C7 C7 H7 119.1 4_755 .
C7 C7 C6 121.8(3) 4_755 .
C6 C7 H7 119.1 . .
C5 C6 C7 117.7(5) . .
C1 C6 C5 119.2(5) . .
C1 C6 C7 123.0(5) . .
S10 C9 S13 112.6(3) . .
C8 C9 S13 124.8(4) . .
C8 C9 S10 122.6(5) . .
C4 C3 H3 119.7 . .
C2 C3 C4 120.6(5) . .
C2 C3 H3 119.7 . .
C9 C8 H8 117.2 . .
C9 C8 C1 125.6(5) . .
C1 C8 H8 117.2 . .
C3 C2 H2 118.8 . .
C3 C2 C1 122.5(5) . .
C1 C2 H2 118.8 . .
O19 C18 C4 117.4(4) . .
C18 C18 O19 121.6(3) 4_755 .
C18 C18 C4 121.0(3) 4_755 .
O19 C20 H20A 109.4 . .
O19 C20 H20B 109.4 . .
O19 C20 C21 111.0(6) . .
H20A C20 H20B 108.0 . .
C21 C20 H20A 109.4 . .
C21 C20 H20B 109.4 . .
S13 C12 S16 120.2(4) . .
C11 C12 S13 118.3(4) . .
C11 C12 S16 121.4(4) . .
H24A C24 H24B 107.2 . .
C23 C24 H24A 107.8 . .
C23 C24 H24B 107.8 . .
C23 C24 C25 117.8(10) . .
C25 C24 H24A 107.8 . .
C25 C24 H24B 107.8 . .
C6 C1 C8 120.4(5) . .
C2 C1 C6 118.9(5) . .
C2 C1 C8 120.6(5) . .
S14 C11 S10 118.0(4) . .
C12 C11 S10 116.4(4) . .
C12 C11 S14 125.2(5) . .
C23 C22 H22 121.2 . .
C21 C22 H22 121.2 . .
C21 C22 C23 117.6(9) . .
C24 C23 C22 111.8(9) . .
C24 C23 H23A 109.3 . .
C24 C23 H23B 109.3 . .
C22 C23 H23A 109.3 . .
C22 C23 H23B 109.2 . .
H23A C23 H23B 107.9 . .
C20 C21 H21 120.5 . .
C22 C21 C20 119.1(8) . .
C22 C21 H21 120.5 . .
S16 C17 H17A 109.5 . .
S16 C17 H17B 109.5 . .
S16 C17 H17C 109.5 . .
H17A C17 H17B 109.5 . .
H17A C17 H17C 109.5 . .
H17B C17 H17C 109.5 . .
S14 C15 H15A 109.5 . .
S14 C15 H15B 109.5 . .
S14 C15 H15C 109.5 . .
H15A C15 H15B 109.5 . .
H15A C15 H15C 109.5 . .
H15B C15 H15C 109.5 . .
C24 C25 H25A 109.5 . .
C24 C25 H25B 109.5 . .
C24 C25 H25C 109.5 . .
H25A C25 H25B 109.5 . .
H25A C25 H25C 109.5 . .
H25B C25 H25C 109.5 . .

loop_
_geom_bond_atom_site_label_1
_geom_bond_atom_site_label_2
_geom_bond_distance
_geom_bond_site_symmetry_2
S13 C9 1.752(6) .
S13 C12 1.728(5) .
S10 C9 1.730(6) .
S10 C11 1.748(6) .
S14 C11 1.738(6) .
S14 C15 1.761(9) .
S16 C12 1.747(6) .
S16 C17 1.725(8) .
O19 C18 1.379(6) .
O19 C20 1.415(7) .
C4 C5 1.409(7) .
C4 C3 1.380(7) .
C4 C18 1.431(7) .
C5 C5 1.420(10) 4_755
C5 C6 1.408(7) .
C7 C7 1.348(10) 4_755
C7 H7 0.9300 .
C7 C6 1.424(7) .
C6 C1 1.400(7) .
C9 C8 1.339(7) .
C3 H3 0.9300 .
C3 C2 1.348(7) .
C8 H8 0.9300 .
C8 C1 1.470(7) .
C2 H2 0.9300 .
C2 C1 1.372(7) .
C18 C18 1.347(10) 4_755
C20 H20A 0.9700 .
C20 H20B 0.9700 .
C20 C21 1.452(9) .
C12 C11 1.299(8) .
C24 H24A 0.9700 .
C24 H24B 0.9700 .
C24 C23 1.443(11) .
C24 C25 1.463(11) .
C22 H22 0.9300 .
C22 C23 1.548(11) .
C22 C21 1.333(11) .
C23 H23A 0.9700 .
C23 H23B 0.9700 .
C21 H21 0.9300 .
C17 H17A 0.9600 .
C17 H17B 0.9600 .
C17 H17C 0.9600 .
C15 H15A 0.9600 .
C15 H15B 0.9600 .
C15 H15C 0.9600 .
C25 H25A 0.9600 .
C25 H25B 0.9600 .
C25 H25C 0.9600 .

loop_
_geom_torsion_atom_site_label_1
_geom_torsion_atom_site_label_2
_geom_torsion_atom_site_label_3
_geom_torsion_atom_site_label_4
_geom_torsion
_geom_torsion_site_symmetry_1
_geom_torsion_site_symmetry_4
S13 C9 C8 C1 -7.2(9) . .
S13 C12 C11 S10 -1.0(8) . .
S13 C12 C11 S14 -173.8(4) . .
S10 C9 C8 C1 173.1(4) . .
S16 C12 C11 S10 175.6(4) . .
S16 C12 C11 S14 2.7(9) . .
O19 C20 C21 C22 -75.5(11) . .
C4 C5 C6 C7 -179.2(5) . .
C4 C5 C6 C1 2.0(7) . .
C4 C3 C2 C1 0.4(9) . .
C5 C4 C3 C2 0.7(8) . .
C5 C4 C18 O19 179.2(4) . .
C5 C4 C18 C18 -0.4(9) . 4_755
C5 C5 C6 C7 -2.1(8) 4_755 .
C5 C5 C6 C1 179.1(5) 4_755 .
C5 C6 C1 C8 178.3(5) . .
C5 C6 C1 C2 -0.9(7) . .
C7 C7 C6 C5 1.0(9) 4_755 .
C7 C7 C6 C1 179.8(6) 4_755 .
C7 C6 C1 C8 -0.5(8) . .
C7 C6 C1 C2 -179.6(5) . .
C9 S13 C12 S16 174.4(4) . .
C9 S13 C12 C11 -9.0(6) . .
C9 S10 C11 S14 -176.0(4) . .
C9 S10 C11 C12 10.6(6) . .
C9 C8 C1 C6 138.7(6) . .
C9 C8 C1 C2 -42.1(9) . .
C3 C4 C5 C5 -179.0(5) . 4_755
C3 C4 C5 C6 -1.8(7) . .
C3 C4 C18 O19 0.3(7) . .
C3 C4 C18 C18 -179.2(6) . 4_755
C3 C2 C1 C6 -0.3(8) . .
C3 C2 C1 C8 -179.4(5) . .
C18 O19 C20 C21 -174.4(6) . .
C18 C4 C5 C5 2.1(8) . 4_755
C18 C4 C5 C6 179.3(4) . .
C18 C4 C3 C2 179.5(5) . .
C20 O19 C18 C4 103.3(6) . .
C20 O19 C18 C18 -77.1(8) . 4_755
C12 S13 C9 S10 15.6(4) . .
C12 S13 C9 C8 -164.1(6) . .
C11 S10 C9 S13 -16.0(4) . .
C11 S10 C9 C8 163.7(6) . .
C23 C22 C21 C20 -172.5(8) . .
C21 C22 C23 C24 -174.8(10) . .
C17 S16 C12 S13 -12.7(6) . .
C17 S16 C12 C11 170.8(6) . .
C15 S14 C11 S10 70.9(5) . .
C15 S14 C11 C12 -116.4(7) . .
C25 C24 C23 C22 177.9(10) . .
